data_4342944
loop_
_publ_author_name
'Dar, Aijaz A.'
'Sharma, Sunil K.'
'Murugavel, Ramaswamy'

_publ_section_title
;
 Is single-4-ring the most basic but elusive secondary building unit that
 transforms to larger structures in zinc phosphate chemistry?
;
_journal_issue 10
_journal_name_full 'Inorganic chemistry'
_journal_page_first 4882
_journal_page_last 4894
_journal_paper_doi 10.1021/acs.inorgchem.5b00495
_journal_volume 54
_journal_year 2015
_chemical_formula_moiety 'C62 H88 Cl4 N8 O18 P4 Zn4'
_chemical_formula_sum 'C62 H88 Cl4 N8 O18 P4 Zn4'
_chemical_formula_weight 1760.56
_chemical_name_systematic
;
 ?
;
_space_group_IT_number 43
_symmetry_cell_setting orthorhombic
_symmetry_space_group_name_Hall 'F 2 -2d'
_symmetry_space_group_name_H-M 'F d d 2'
_atom_sites_solution_hydrogens geom
_atom_sites_solution_primary direct
_atom_sites_solution_secondary difmap
_audit_creation_method SHELXL-97
_cell_angle_alpha 90.00
_cell_angle_beta 90.00
_cell_angle_gamma 90.00
_cell_formula_units_Z 8
_cell_length_a 30.291(4)
_cell_length_b 34.922(4)
_cell_length_c 14.9814(17)
_cell_measurement_temperature 150(2)
_cell_volume 15848(3)
_computing_cell_refinement 'CrystalClear-SM Expert 2.0 r4'
_computing_data_collection 'CrystalClear-SM Expert 2.0 r4 (Rigaku, 2009)'
_computing_data_reduction 'CrystalClear-SM Expert 2.0 r4'
_computing_molecular_graphics 'CrystalStructure 4.0 (Rigaku, 2010)'
_computing_publication_material 'CrystalStructure 4.0'
_computing_structure_refinement 'SHELXL-97 (Sheldrick, 1997)'
_computing_structure_solution 'SHELXS86 (Sheldrick, 1985)'
_diffrn_ambient_temperature 150(2)
_diffrn_measured_fraction_theta_full 0.995
_diffrn_measured_fraction_theta_max 0.995
_diffrn_measurement_device_type 'Rigaku Saturn724'
_diffrn_measurement_method \w
_diffrn_radiation_monochromator graphite
_diffrn_radiation_source 'fine-focus sealed tube'
_diffrn_radiation_type MoK\a
_diffrn_radiation_wavelength 0.71075
_diffrn_reflns_av_R_equivalents 0.0246
_diffrn_reflns_av_sigmaI/netI 0.0190
_diffrn_reflns_limit_h_max 36
_diffrn_reflns_limit_h_min -36
_diffrn_reflns_limit_k_max 40
_diffrn_reflns_limit_k_min -42
_diffrn_reflns_limit_l_max 18
_diffrn_reflns_limit_l_min -12
_diffrn_reflns_number 30128
_diffrn_reflns_theta_full 25.50
_diffrn_reflns_theta_max 25.50
_diffrn_reflns_theta_min 2.93
_exptl_absorpt_coefficient_mu 1.479
_exptl_absorpt_correction_T_max 0.9297
_exptl_absorpt_correction_T_min 0.8197
_exptl_absorpt_correction_type multi-scan
_exptl_absorpt_process_details 'NUMABS (Rigaku, 1999)'
_exptl_crystal_colour Colorless
_exptl_crystal_density_diffrn 1.476
_exptl_crystal_density_method 'not measured'
_exptl_crystal_description Needle
_exptl_crystal_F_000 7264
_exptl_crystal_size_max 0.14
_exptl_crystal_size_mid 0.10
_exptl_crystal_size_min 0.05
_refine_diff_density_max 0.574
_refine_diff_density_min -0.433
_refine_diff_density_rms 0.063
_refine_ls_abs_structure_details 'Flack H D (1983), Acta Cryst. A39, 876-881'
_refine_ls_abs_structure_Flack 0.018(8)
_refine_ls_extinction_method none
_refine_ls_goodness_of_fit_ref 1.115
_refine_ls_hydrogen_treatment mixed
_refine_ls_matrix_type full
_refine_ls_number_parameters 475
_refine_ls_number_reflns 6322
_refine_ls_number_restraints 12
_refine_ls_restrained_S_all 1.148
_refine_ls_R_factor_all 0.0260
_refine_ls_R_factor_gt 0.0252
_refine_ls_shift/su_max 0.002
_refine_ls_shift/su_mean 0.000
_refine_ls_structure_factor_coef Fsqd
_refine_ls_weighting_details 'calc w=1/[\s^2^(Fo^2^)+(0.0349P)^2^+57.1498P] where P=(Fo^2^+2Fc^2^)/3'
_refine_ls_weighting_scheme calc
_refine_ls_wR_factor_gt 0.0666
_refine_ls_wR_factor_ref 0.0727
_reflns_number_gt 6285
_reflns_number_total 6322
_reflns_threshold_expression >2sigma(I)
_cod_data_source_file ic5b00495_si_002.cif
_cod_data_source_block ajz1016
_cod_depositor_comments
;
The following automatic conversions were performed:

'_symmetry_cell_setting' value 'Orthorhombic' changed to
'orthorhombic' according to
/usr/data/users/saulius/crontab/automatic-downloads/rss-feeds/ACS/lib/dictionaries/cif_core.dic
dictionary named 'cif_core.dic' version 2.4.2 from 2011-04-26.

'_exptl_absorpt_correction_type' value 'Multi-scan' changed to
'multi-scan' according to
/usr/data/users/saulius/crontab/automatic-downloads/rss-feeds/ACS/lib/dictionaries/cif_core.dic
dictionary named 'cif_core.dic' version 2.4.2 from 2011-04-26.

Automatic conversion script
Id: cif_fix_values 3271 2015-04-21 07:52:19Z andrius 

 Adding full bibliography for 4342936--4342946.cif.
;
_cod_database_code 4342944
_shelx_f_squared_multiplier 1.000

loop_
_symmetry_equiv_pos_as_xyz
'x, y, z'
'-x+1/4, y+1/4, z+1/4'
'x+1/4, -y+1/4, z+1/4'
'-x+1/2, -y, z+1/2'
'x, y+1/2, z+1/2'
'-x+1/4, y+3/4, z+3/4'
'x+1/4, -y+3/4, z+3/4'
'-x+1/2, -y+1/2, z+1'
'x+1/2, y, z+1/2'
'-x+3/4, y+1/4, z+3/4'
'x+3/4, -y+1/4, z+3/4'
'-x+1, -y, z+1'
'x+1/2, y+1/2, z'
'-x+3/4, y+3/4, z+1/4'
'x+3/4, -y+3/4, z+1/4'
'-x+1, -y+1/2, z+1/2'

loop_
_atom_site_label
_atom_site_type_symbol
_atom_site_fract_x
_atom_site_fract_y
_atom_site_fract_z
_atom_site_U_iso_or_equiv
_atom_site_adp_type
_atom_site_occupancy
_atom_site_symmetry_multiplicity
_atom_site_calc_flag
_atom_site_refinement_flags
_atom_site_disorder_assembly
_atom_site_disorder_group
C1 C 0.62678(11) 0.54420(9) 0.3090(2) 0.0219(7) Uani 1 1 d . . .
C2 C 0.66331(11) 0.52977(10) 0.3535(3) 0.0292(8) Uani 1 1 d . . .
C3 C 0.69581(13) 0.51159(11) 0.3013(3) 0.0359(9) Uani 1 1 d . . .
H3 H 0.7214 0.5011 0.3287 0.043 Uiso 1 1 calc R . .
C4 C 0.69031(14) 0.50924(11) 0.2111(3) 0.0393(10) Uani 1 1 d . . .
C5 C 0.65408(14) 0.52367(11) 0.1685(3) 0.0397(9) Uani 1 1 d . . .
H6 H 0.6515 0.5213 0.1056 0.048 Uiso 1 1 calc R . .
C6 C 0.62072(13) 0.54197(11) 0.2169(3) 0.0311(8) Uani 1 1 d . . .
C7 C 0.58081(14) 0.55788(14) 0.1721(3) 0.0422(10) Uani 1 1 d . . .
H8 H 0.5666 0.5762 0.2145 0.051 Uiso 1 1 calc R . .
C8 C 0.5917(2) 0.58001(19) 0.0869(4) 0.0735(18) Uani 1 1 d . . .
H10A H 0.6059 0.5628 0.0439 0.088 Uiso 1 1 calc R . .
H10B H 0.6118 0.6011 0.1012 0.088 Uiso 1 1 calc R . .
H10C H 0.5645 0.5903 0.0611 0.088 Uiso 1 1 calc R . .
C9 C 0.54780(19) 0.5263(2) 0.1536(5) 0.082(2) Uani 1 1 d . . .
H9A H 0.5585 0.5023 0.1796 0.098 Uiso 1 1 calc R . .
H9B H 0.5443 0.5231 0.0890 0.098 Uiso 1 1 calc R . .
H9C H 0.5193 0.5330 0.1803 0.098 Uiso 1 1 calc R . .
C10 C 0.67063(12) 0.53357(12) 0.4527(3) 0.0336(9) Uani 1 1 d . . .
H11 H 0.6470 0.5507 0.4767 0.040 Uiso 1 1 calc R . .
C11 C 0.66688(13) 0.49517(13) 0.5011(3) 0.0433(11) Uani 1 1 d . . .
H13A H 0.6689 0.4993 0.5656 0.052 Uiso 1 1 calc R . .
H13B H 0.6909 0.4783 0.4818 0.052 Uiso 1 1 calc R . .
H13C H 0.6384 0.4833 0.4867 0.052 Uiso 1 1 calc R . .
C12 C 0.71520(13) 0.55282(12) 0.4717(3) 0.0412(10) Uani 1 1 d . . .
H12A H 0.7166 0.5775 0.4406 0.049 Uiso 1 1 calc R . .
H12B H 0.7392 0.5363 0.4507 0.049 Uiso 1 1 calc R . .
H12C H 0.7183 0.5570 0.5361 0.049 Uiso 1 1 calc R . .
C13 C 0.56057(12) 0.40316(10) 0.7604(3) 0.0289(8) Uani 1 1 d . . .
C14 C 0.53930(12) 0.36775(10) 0.7511(3) 0.0301(8) Uani 1 1 d . . .
C15 C 0.52217(14) 0.35079(11) 0.8271(3) 0.0395(10) Uani 1 1 d . . .
H16 H 0.5079 0.3266 0.8234 0.047 Uiso 1 1 calc R . .
C16 C 0.52588(18) 0.36893(13) 0.9073(3) 0.0552(13) Uani 1 1 d . . .
C17 C 0.5479(2) 0.40350(13) 0.9169(3) 0.0582(14) Uani 1 1 d . . .
H18 H 0.5505 0.4150 0.9741 0.070 Uiso 1 1 calc R . .
C18 C 0.56628(17) 0.42153(11) 0.8413(3) 0.0444(11) Uani 1 1 d . A .
C19 C 0.5912(2) 0.45942(15) 0.8484(4) 0.0701(19) Uani 1 1 d D . .
C20A C 0.5533(6) 0.4900(3) 0.8790(12) 0.134(9) Uani 0.498(12) 1 d PD A 1
H20A H 0.5325 0.4940 0.8298 0.201 Uiso 0.498(12) 1 calc PR A 1
H20B H 0.5673 0.5145 0.8945 0.201 Uiso 0.498(12) 1 calc PR A 1
H20C H 0.5375 0.4800 0.9311 0.201 Uiso 0.498(12) 1 calc PR A 1
C21A C 0.6177(6) 0.4592(4) 0.9306(10) 0.116(8) Uani 0.498(12) 1 d PD A 1
H21A H 0.6335 0.4835 0.9362 0.174 Uiso 0.498(12) 1 calc PR A 1
H21B H 0.6390 0.4381 0.9282 0.174 Uiso 0.498(12) 1 calc PR A 1
H21C H 0.5982 0.4557 0.9823 0.174 Uiso 0.498(12) 1 calc PR A 1
C20B C 0.5901(4) 0.4822(3) 0.9298(7) 0.066(4) Uani 0.502(12) 1 d PD A 2
H20D H 0.6076 0.5055 0.9213 0.099 Uiso 0.502(12) 1 calc PR A 2
H20E H 0.6026 0.4672 0.9792 0.099 Uiso 0.502(12) 1 calc PR A 2
H20F H 0.5596 0.4891 0.9437 0.099 Uiso 0.502(12) 1 calc PR A 2
C21B C 0.6456(3) 0.4511(3) 0.8305(8) 0.059(3) Uani 0.502(12) 1 d PD A 2
H21D H 0.6492 0.4356 0.7766 0.088 Uiso 0.502(12) 1 calc PR A 2
H21E H 0.6580 0.4374 0.8818 0.088 Uiso 0.502(12) 1 calc PR A 2
H21F H 0.6610 0.4756 0.8229 0.088 Uiso 0.502(12) 1 calc PR A 2
C22 C 0.53440(12) 0.34811(9) 0.6613(3) 0.0317(8) Uani 1 1 d . . .
H23 H 0.5514 0.3637 0.6171 0.038 Uiso 1 1 calc R . .
C23 C 0.55437(15) 0.30803(12) 0.6605(4) 0.0507(12) Uani 1 1 d . . .
H24A H 0.5521 0.2972 0.6003 0.061 Uiso 1 1 calc R . .
H24B H 0.5383 0.2917 0.7026 0.061 Uiso 1 1 calc R . .
H24C H 0.5855 0.3094 0.6780 0.061 Uiso 1 1 calc R . .
C24 C 0.48672(13) 0.34680(12) 0.6287(4) 0.0462(11) Uani 1 1 d . . .
H25A H 0.4753 0.3730 0.6232 0.055 Uiso 1 1 calc R . .
H25B H 0.4687 0.3325 0.6716 0.055 Uiso 1 1 calc R . .
H25C H 0.4855 0.3341 0.5704 0.055 Uiso 1 1 calc R . .
C25 C 0.62371(12) 0.42904(11) 0.3033(3) 0.0308(8) Uani 1 1 d . . .
H26 H 0.6432 0.4451 0.3358 0.037 Uiso 1 1 calc R . .
C26 C 0.56548(14) 0.39998(13) 0.2572(4) 0.0504(13) Uani 1 1 d . . .
H27 H 0.5356 0.3921 0.2509 0.061 Uiso 1 1 calc R . .
C27 C 0.59947(15) 0.38783(14) 0.2061(4) 0.0532(14) Uani 1 1 d . . .
H28 H 0.5983 0.3696 0.1592 0.064 Uiso 1 1 calc R . .
C28 C 0.61913(11) 0.60009(9) 0.6988(3) 0.0266(7) Uani 1 1 d . . .
H29 H 0.6368 0.5996 0.6464 0.032 Uiso 1 1 calc R . .
C29 C 0.59333(13) 0.61701(12) 0.8288(3) 0.0377(9) Uani 1 1 d . . .
H20 H 0.5893 0.6298 0.8842 0.045 Uiso 1 1 calc R . .
C30 C 0.56925(13) 0.58755(12) 0.7962(3) 0.0351(9) Uani 1 1 d . . .
H30 H 0.5446 0.5763 0.8253 0.042 Uiso 1 1 calc R . .
C31 C 0.44111(17) 0.34853(14) 0.2975(4) 0.0523(12) Uani 1 1 d . . .
H31A H 0.4137 0.3632 0.2925 0.078 Uiso 1 1 calc R . .
H31B H 0.4346 0.3211 0.2920 0.078 Uiso 1 1 calc R . .
H31C H 0.4614 0.3562 0.2499 0.078 Uiso 1 1 calc R . .
Cl1 Cl 0.73318(4) 0.48937(3) 0.14779(10) 0.0622(4) Uani 1 1 d . . .
Cl2 Cl 0.50210(7) 0.34823(4) 1.00218(10) 0.0867(6) Uani 1 1 d . . .
N1 N 0.58087(9) 0.42561(8) 0.3198(2) 0.0252(6) Uani 1 1 d . . .
N2 N 0.63577(10) 0.40703(9) 0.2352(2) 0.0359(8) Uani 1 1 d . . .
H2 H 0.6626 0.4052 0.2129 0.043 Uiso 1 1 calc R . .
N3 N 0.58555(9) 0.57637(8) 0.7152(2) 0.0233(6) Uani 1 1 d . . .
N4 N 0.62445(9) 0.62455(8) 0.7658(2) 0.0291(7) Uani 1 1 d . . .
H4 H 0.6447 0.6426 0.7690 0.035 Uiso 1 1 calc R . .
O1 O 0.59535(7) 0.56520(6) 0.35766(15) 0.0200(5) Uani 1 1 d . . .
O2 O 0.55717(7) 0.50482(6) 0.40529(18) 0.0263(6) Uani 1 1 d . . .
O3 O 0.56862(8) 0.56024(7) 0.51184(17) 0.0263(5) Uani 1 1 d . . .
O4 O 0.48465(7) 0.43386(6) 0.38494(18) 0.0244(5) Uani 1 1 d . . .
O5 O 0.57938(7) 0.42016(6) 0.68514(17) 0.0253(5) Uani 1 1 d . . .
O6 O 0.56148(8) 0.43391(6) 0.53059(17) 0.0246(5) Uani 1 1 d . . .
O7 O 0.57537(7) 0.48852(6) 0.63702(18) 0.0249(5) Uani 1 1 d . . .
O8 O 0.49414(7) 0.54997(6) 0.65297(18) 0.0257(5) Uani 1 1 d . . .
O9 O 0.46134(9) 0.35590(7) 0.3838(2) 0.0413(7) Uani 1 1 d . . .
H9 H 0.4763 0.3761 0.3811 0.050 Uiso 1 1 calc R . .
P1 P 0.55717(2) 0.54713(2) 0.41922(6) 0.01799(18) Uani 1 1 d . . .
P2 P 0.55300(3) 0.45052(2) 0.62327(7) 0.01859(18) Uani 1 1 d . . .
Zn1 Zn 0.544236(11) 0.451411(10) 0.41205(3) 0.01827(9) Uani 1 1 d . . .
Zn2 Zn 0.555933(11) 0.540883(10) 0.62939(2) 0.01819(9) Uani 1 1 d . . .
H19A H 0.5899(15) 0.4715(12) 0.800(2) 0.043(13) Uiso 1 1 d D . .

loop_
_atom_site_aniso_label
_atom_site_aniso_U_11
_atom_site_aniso_U_22
_atom_site_aniso_U_33
_atom_site_aniso_U_23
_atom_site_aniso_U_13
_atom_site_aniso_U_12
C1 0.0201(16) 0.0222(17) 0.0234(19) -0.0018(13) 0.0037(13) -0.0063(12)
C2 0.0230(16) 0.0260(18) 0.039(2) 0.0017(15) 0.0069(15) 0.0016(14)
C3 0.034(2) 0.0279(19) 0.046(3) 0.0017(17) 0.0135(18) 0.0016(16)
C4 0.045(2) 0.0268(19) 0.046(3) -0.0057(18) 0.024(2) -0.0056(17)
C5 0.050(2) 0.043(2) 0.026(2) -0.0074(18) 0.0117(19) -0.0090(18)
C6 0.035(2) 0.0300(19) 0.028(2) -0.0026(15) 0.0046(16) -0.0064(15)
C7 0.041(2) 0.061(3) 0.025(2) -0.002(2) -0.0038(19) -0.0004(19)
C8 0.066(4) 0.094(5) 0.061(4) 0.023(3) 0.003(3) 0.016(3)
C9 0.056(3) 0.109(5) 0.080(5) 0.003(4) -0.027(3) -0.025(3)
C10 0.0225(17) 0.043(2) 0.035(2) 0.0041(18) -0.0022(16) 0.0038(15)
C11 0.036(2) 0.052(3) 0.042(3) 0.014(2) -0.0031(19) -0.0010(19)
C12 0.035(2) 0.043(2) 0.046(3) 0.0031(19) -0.0143(19) -0.0029(17)
C13 0.041(2) 0.0204(16) 0.026(2) 0.0035(15) -0.0097(16) 0.0104(14)
C14 0.0311(18) 0.0206(16) 0.038(2) 0.0075(16) 0.0036(16) 0.0117(14)
C15 0.043(2) 0.028(2) 0.048(3) 0.0085(19) 0.0090(19) 0.0114(17)
C16 0.083(3) 0.047(2) 0.035(3) 0.018(2) 0.014(3) 0.036(2)
C17 0.106(4) 0.046(3) 0.023(2) 0.004(2) -0.007(3) 0.026(3)
C18 0.073(3) 0.028(2) 0.032(2) 0.0007(17) -0.011(2) 0.017(2)
C19 0.131(6) 0.038(3) 0.041(3) -0.002(2) -0.040(3) -0.008(3)
C20A 0.28(3) 0.023(5) 0.103(14) -0.014(7) -0.016(15) 0.023(9)
C21A 0.172(18) 0.063(9) 0.114(15) 0.006(9) -0.087(14) -0.039(10)
C20B 0.105(9) 0.056(6) 0.036(6) -0.010(5) -0.015(6) 0.017(7)
C21B 0.046(5) 0.069(7) 0.061(8) -0.018(5) -0.020(5) -0.008(5)
C22 0.0350(18) 0.0221(16) 0.038(2) -0.0004(17) 0.0004(17) 0.0000(14)
C23 0.061(3) 0.033(2) 0.058(3) -0.008(2) -0.009(3) 0.0159(19)
C24 0.041(2) 0.039(2) 0.059(3) -0.007(2) -0.009(2) 0.0038(17)
C25 0.0242(17) 0.0333(19) 0.035(2) -0.0070(16) 0.0032(16) -0.0002(14)
C26 0.031(2) 0.055(3) 0.065(3) -0.035(3) 0.010(2) -0.0142(19)
C27 0.045(2) 0.049(3) 0.065(4) -0.033(2) 0.022(2) -0.012(2)
C28 0.0306(17) 0.0225(16) 0.027(2) -0.0011(14) -0.0011(15) -0.0059(14)
C29 0.045(2) 0.038(2) 0.031(2) -0.0115(17) 0.0002(18) -0.0116(18)
C30 0.0334(19) 0.041(2) 0.030(2) -0.0088(17) 0.0059(17) -0.0108(17)
C31 0.058(3) 0.045(3) 0.054(3) -0.009(2) 0.004(2) 0.006(2)
Cl1 0.0661(7) 0.0465(6) 0.0740(10) -0.0099(6) 0.0419(7) 0.0078(5)
Cl2 0.1340(14) 0.0735(9) 0.0527(10) 0.0369(7) 0.0444(9) 0.0506(9)
N1 0.0238(14) 0.0217(14) 0.0302(18) -0.0048(12) 0.0049(12) 0.0009(11)
N2 0.0303(16) 0.0334(17) 0.044(2) -0.0040(15) 0.0157(15) 0.0019(13)
N3 0.0237(14) 0.0197(14) 0.0266(17) -0.0035(12) -0.0046(12) -0.0049(11)
N4 0.0296(14) 0.0250(14) 0.0326(18) -0.0043(13) -0.0052(14) -0.0101(12)
O1 0.0210(10) 0.0186(11) 0.0205(13) 0.0008(9) 0.0035(9) -0.0009(8)
O2 0.0266(12) 0.0148(11) 0.0375(16) 0.0028(10) 0.0032(11) -0.0028(8)
O3 0.0314(12) 0.0257(12) 0.0217(14) -0.0004(10) 0.0031(11) -0.0056(10)
O4 0.0177(10) 0.0224(11) 0.0329(15) -0.0072(11) -0.0008(10) 0.0003(8)
O5 0.0280(11) 0.0191(11) 0.0290(15) 0.0055(10) -0.0096(10) 0.0025(9)
O6 0.0314(12) 0.0188(11) 0.0235(14) 0.0004(10) -0.0021(11) 0.0039(9)
O7 0.0229(10) 0.0172(10) 0.0348(15) 0.0011(10) -0.0031(11) 0.0018(8)
O8 0.0212(11) 0.0263(12) 0.0295(15) -0.0051(10) 0.0022(10) 0.0016(9)
O9 0.0390(14) 0.0294(13) 0.055(2) -0.0040(13) 0.0116(15) -0.0025(11)
P1 0.0177(4) 0.0153(4) 0.0211(5) 0.0018(3) 0.0015(4) -0.0015(3)
P2 0.0193(4) 0.0137(4) 0.0228(5) 0.0011(4) -0.0031(4) 0.0020(3)
Zn1 0.01753(16) 0.01487(16) 0.0224(2) -0.00194(14) 0.00040(15) 0.00154(13)
Zn2 0.02016(17) 0.01469(16) 0.0197(2) -0.00140(15) -0.00105(15) -0.00047(14)

loop_
_atom_type_symbol
_atom_type_description
_atom_type_scat_dispersion_real
_atom_type_scat_dispersion_imag
_atom_type_scat_source
C C 0.0033 0.0016 'International Tables Vol C Tables 4.2.6.8 and 6.1.1.4'
H H 0.0000 0.0000 'International Tables Vol C Tables 4.2.6.8 and 6.1.1.4'
Cl Cl 0.1484 0.1585 'International Tables Vol C Tables 4.2.6.8 and 6.1.1.4'
N N 0.0061 0.0033 'International Tables Vol C Tables 4.2.6.8 and 6.1.1.4'
O O 0.0106 0.0060 'International Tables Vol C Tables 4.2.6.8 and 6.1.1.4'
P P 0.1023 0.0942 'International Tables Vol C Tables 4.2.6.8 and 6.1.1.4'
Zn Zn 0.2839 1.4301 'International Tables Vol C Tables 4.2.6.8 and 6.1.1.4'

loop_
_geom_angle_atom_site_label_1
_geom_angle_atom_site_label_2
_geom_angle_atom_site_label_3
_geom_angle
_geom_angle_site_symmetry_1
_geom_angle_site_symmetry_3
C2 C1 C6 124.1(3) . .
C2 C1 O1 118.8(3) . .
C6 C1 O1 116.9(3) . .
C1 C2 C3 117.1(4) . .
C1 C2 C10 124.0(3) . .
C3 C2 C10 118.9(4) . .
C4 C3 C2 119.4(4) . .
C4 C3 H3 120.3 . .
C2 C3 H3 120.3 . .
C3 C4 C5 122.6(4) . .
C3 C4 Cl1 118.0(4) . .
C5 C4 Cl1 119.3(4) . .
C4 C5 C6 120.5(4) . .
C4 C5 H6 119.8 . .
C6 C5 H6 119.8 . .
C1 C6 C5 116.3(4) . .
C1 C6 C7 122.2(4) . .
C5 C6 C7 121.5(4) . .
C6 C7 C9 110.3(4) . .
C6 C7 C8 112.9(4) . .
C9 C7 C8 111.1(5) . .
C6 C7 H8 107.5 . .
C9 C7 H8 107.5 . .
C8 C7 H8 107.5 . .
C7 C8 H10A 109.5 . .
C7 C8 H10B 109.5 . .
H10A C8 H10B 109.5 . .
C7 C8 H10C 109.5 . .
H10A C8 H10C 109.5 . .
H10B C8 H10C 109.5 . .
C7 C9 H9A 109.5 . .
C7 C9 H9B 109.5 . .
H9A C9 H9B 109.5 . .
C7 C9 H9C 109.5 . .
H9A C9 H9C 109.5 . .
H9B C9 H9C 109.5 . .
C2 C10 C11 112.2(4) . .
C2 C10 C12 110.5(3) . .
C11 C10 C12 111.2(3) . .
C2 C10 H11 107.5 . .
C11 C10 H11 107.5 . .
C12 C10 H11 107.5 . .
C10 C11 H13A 109.5 . .
C10 C11 H13B 109.5 . .
H13A C11 H13B 109.5 . .
C10 C11 H13C 109.5 . .
H13A C11 H13C 109.5 . .
H13B C11 H13C 109.5 . .
C10 C12 H12A 109.5 . .
C10 C12 H12B 109.5 . .
H12A C12 H12B 109.5 . .
C10 C12 H12C 109.5 . .
H12A C12 H12C 109.5 . .
H12B C12 H12C 109.5 . .
C18 C13 O5 117.4(3) . .
C18 C13 C14 123.6(4) . .
O5 C13 C14 118.9(3) . .
C15 C14 C13 118.0(4) . .
C15 C14 C22 119.9(3) . .
C13 C14 C22 122.1(3) . .
C16 C15 C14 119.7(4) . .
C16 C15 H16 120.2 . .
C14 C15 H16 120.2 . .
C15 C16 C17 122.4(4) . .
C15 C16 Cl2 119.3(4) . .
C17 C16 Cl2 118.2(4) . .
C16 C17 C18 119.7(4) . .
C16 C17 H18 120.2 . .
C18 C17 H18 120.2 . .
C13 C18 C17 116.6(4) . .
C13 C18 C19 121.7(4) . .
C17 C18 C19 121.7(4) . .
C20B C19 C21A 46.7(7) . .
C20B C19 C18 121.4(7) . .
C21A C19 C18 108.9(7) . .
C20B C19 C20A 52.6(8) . .
C21A C19 C20A 98.8(10) . .
C18 C19 C20A 103.9(7) . .
C20B C19 C21B 104.3(7) . .
C21A C19 C21B 66.4(9) . .
C18 C19 C21B 108.7(5) . .
C20A C19 C21B 147.1(8) . .
C20B C19 H19A 117(3) . .
C21A C19 H19A 139(3) . .
C18 C19 H19A 111(3) . .
C20A C19 H19A 83(3) . .
C21B C19 H19A 90(3) . .
C19 C20A H20A 109.5 . .
C19 C20A H20B 109.5 . .
H20A C20A H20B 109.5 . .
C19 C20A H20C 109.5 . .
H20A C20A H20C 109.5 . .
H20B C20A H20C 109.5 . .
C19 C21A H21A 109.5 . .
C19 C21A H21B 109.5 . .
H21A C21A H21B 109.5 . .
C19 C21A H21C 109.5 . .
H21A C21A H21C 109.5 . .
H21B C21A H21C 109.5 . .
C19 C20B H20D 109.5 . .
C19 C20B H20E 109.5 . .
H20D C20B H20E 109.5 . .
C19 C20B H20F 109.5 . .
H20D C20B H20F 109.5 . .
H20E C20B H20F 109.5 . .
C19 C21B H21D 109.5 . .
C19 C21B H21E 109.5 . .
H21D C21B H21E 109.5 . .
C19 C21B H21F 109.5 . .
H21D C21B H21F 109.5 . .
H21E C21B H21F 109.5 . .
C14 C22 C23 112.5(3) . .
C14 C22 C24 112.9(3) . .
C23 C22 C24 110.2(3) . .
C14 C22 H23 106.9 . .
C23 C22 H23 106.9 . .
C24 C22 H23 106.9 . .
C22 C23 H24A 109.5 . .
C22 C23 H24B 109.5 . .
H24A C23 H24B 109.5 . .
C22 C23 H24C 109.5 . .
H24A C23 H24C 109.5 . .
H24B C23 H24C 109.5 . .
C22 C24 H25A 109.5 . .
C22 C24 H25B 109.5 . .
H25A C24 H25B 109.5 . .
C22 C24 H25C 109.5 . .
H25A C24 H25C 109.5 . .
H25B C24 H25C 109.5 . .
N1 C25 N2 111.1(3) . .
N1 C25 H26 124.4 . .
N2 C25 H26 124.4 . .
C27 C26 N1 109.4(4) . .
C27 C26 H27 125.3 . .
N1 C26 H27 125.3 . .
C26 C27 N2 106.2(4) . .
C26 C27 H28 126.9 . .
N2 C27 H28 126.9 . .
N4 C28 N3 110.6(3) . .
N4 C28 H29 124.7 . .
N3 C28 H29 124.7 . .
C30 C29 N4 105.7(3) . .
C30 C29 H20 127.2 . .
N4 C29 H20 127.2 . .
C29 C30 N3 110.1(3) . .
C29 C30 H30 125.0 . .
N3 C30 H30 125.0 . .
O9 C31 H31A 109.5 . .
O9 C31 H31B 109.5 . .
H31A C31 H31B 109.5 . .
O9 C31 H31C 109.5 . .
H31A C31 H31C 109.5 . .
H31B C31 H31C 109.5 . .
C25 N1 C26 105.2(3) . .
C25 N1 Zn1 129.4(3) . .
C26 N1 Zn1 125.4(3) . .
C25 N2 C27 108.0(3) . .
C25 N2 H2 126.0 . .
C27 N2 H2 126.0 . .
C28 N3 C30 105.2(3) . .
C28 N3 Zn2 127.5(3) . .
C30 N3 Zn2 125.9(2) . .
C28 N4 C29 108.4(3) . .
C28 N4 H4 125.8 . .
C29 N4 H4 125.8 . .
C1 O1 P1 125.4(2) . .
P1 O2 Zn1 163.78(17) . .
P1 O3 Zn2 133.79(14) . .
P1 O4 Zn1 124.35(14) 12_564 .
C13 O5 P2 122.7(2) . .
P2 O6 Zn1 131.63(14) . .
P2 O7 Zn2 133.82(14) . .
P2 O8 Zn2 150.35(18) 12_564 .
C31 O9 H9 109.5 . .
O2 P1 O3 115.53(15) . .
O2 P1 O4 112.67(13) . 12_564
O3 P1 O4 111.82(15) . 12_564
O2 P1 O1 107.96(13) . .
O3 P1 O1 104.13(13) . .
O4 P1 O1 103.55(13) 12_564 .
O8 P2 O7 113.54(13) 12_564 .
O8 P2 O6 115.27(14) 12_564 .
O7 P2 O6 112.59(15) . .
O8 P2 O5 107.05(14) 12_564 .
O7 P2 O5 106.09(13) . .
O6 P2 O5 100.88(13) . .
O2 Zn1 O4 119.10(9) . .
O2 Zn1 O6 107.44(11) . .
O4 Zn1 O6 109.84(11) . .
O2 Zn1 N1 106.94(11) . .
O4 Zn1 N1 103.27(11) . .
O6 Zn1 N1 109.97(11) . .
O7 Zn2 O3 109.08(11) . .
O7 Zn2 O8 116.21(9) . .
O3 Zn2 O8 107.65(11) . .
O7 Zn2 N3 114.45(11) . .
O3 Zn2 N3 106.31(11) . .
O8 Zn2 N3 102.46(11) . .

loop_
_geom_bond_atom_site_label_1
_geom_bond_atom_site_label_2
_geom_bond_distance
_geom_bond_site_symmetry_2
C1 C2 1.386(5) .
C1 C6 1.394(5) .
C1 O1 1.406(4) .
C2 C3 1.408(5) .
C2 C10 1.510(6) .
C3 C4 1.365(6) .
C3 H3 0.9500 .
C4 C5 1.366(6) .
C4 Cl1 1.751(4) .
C5 C6 1.398(6) .
C5 H6 0.9500 .
C6 C7 1.491(6) .
C7 C9 1.514(7) .
C7 C8 1.528(7) .
C7 H8 1.0000 .
C8 H10A 0.9800 .
C8 H10B 0.9800 .
C8 H10C 0.9800 .
C9 H9A 0.9800 .
C9 H9B 0.9800 .
C9 H9C 0.9800 .
C10 C11 1.528(6) .
C10 C12 1.535(5) .
C10 H11 1.0000 .
C11 H13A 0.9800 .
C11 H13B 0.9800 .
C11 H13C 0.9800 .
C12 H12A 0.9800 .
C12 H12B 0.9800 .
C12 H12C 0.9800 .
C13 C18 1.382(6) .
C13 O5 1.396(5) .
C13 C14 1.401(5) .
C14 C15 1.384(6) .
C14 C22 1.518(6) .
C15 C16 1.363(7) .
C15 H16 0.9500 .
C16 C17 1.386(8) .
C16 Cl2 1.750(5) .
C17 C18 1.411(7) .
C17 H18 0.9500 .
C18 C19 1.527(7) .
C19 C20B 1.455(10) .
C19 C21A 1.470(12) .
C19 C20A 1.634(13) .
C19 C21B 1.694(11) .
C19 H19A 0.84(2) .
C20A H20A 0.9800 .
C20A H20B 0.9800 .
C20A H20C 0.9800 .
C21A H21A 0.9800 .
C21A H21B 0.9800 .
C21A H21C 0.9800 .
C20B H20D 0.9800 .
C20B H20E 0.9800 .
C20B H20F 0.9800 .
C21B H21D 0.9800 .
C21B H21E 0.9800 .
C21B H21F 0.9800 .
C22 C23 1.525(5) .
C22 C24 1.525(5) .
C22 H23 1.0000 .
C23 H24A 0.9800 .
C23 H24B 0.9800 .
C23 H24C 0.9800 .
C24 H25A 0.9800 .
C24 H25B 0.9800 .
C24 H25C 0.9800 .
C25 N1 1.327(5) .
C25 N2 1.328(5) .
C25 H26 0.9500 .
C26 C27 1.351(6) .
C26 N1 1.378(5) .
C26 H27 0.9500 .
C27 N2 1.360(5) .
C27 H28 0.9500 .
C28 N4 1.329(5) .
C28 N3 1.334(4) .
C28 H29 0.9500 .
C29 C30 1.353(5) .
C29 N4 1.360(5) .
C29 H20 0.9500 .
C30 N3 1.368(5) .
C30 H30 0.9500 .
C31 O9 1.453(6) .
C31 H31A 0.9800 .
C31 H31B 0.9800 .
C31 H31C 0.9800 .
N1 Zn1 1.988(3) .
N2 H2 0.8800 .
N3 Zn2 1.998(3) .
N4 H4 0.8800 .
O1 P1 1.608(2) .
O2 P1 1.492(2) .
O2 Zn1 1.909(2) .
O3 P1 1.502(3) .
O3 Zn2 1.925(3) .
O4 P1 1.519(2) 12_564
O4 Zn1 1.949(2) .
O5 P2 1.619(2) .
O6 P2 1.526(3) .
O6 Zn1 1.949(3) .
O7 P2 1.504(2) .
O7 Zn2 1.924(2) .
O8 P2 1.496(2) 12_564
O8 Zn2 1.931(2) .
O9 H9 0.8400 .
P1 O4 1.519(2) 12_564
P2 O8 1.496(2) 12_564

loop_
_geom_torsion_atom_site_label_1
_geom_torsion_atom_site_label_2
_geom_torsion_atom_site_label_3
_geom_torsion_atom_site_label_4
_geom_torsion
_geom_torsion_site_symmetry_1
_geom_torsion_site_symmetry_4
C6 C1 C2 C3 -0.5(5) . .
O1 C1 C2 C3 -175.0(3) . .
C6 C1 C2 C10 177.5(4) . .
O1 C1 C2 C10 3.0(5) . .
C1 C2 C3 C4 0.5(5) . .
C10 C2 C3 C4 -177.6(4) . .
C2 C3 C4 C5 -0.5(6) . .
C2 C3 C4 Cl1 175.7(3) . .
C3 C4 C5 C6 0.4(6) . .
Cl1 C4 C5 C6 -175.7(3) . .
C2 C1 C6 C5 0.3(5) . .
O1 C1 C6 C5 175.0(3) . .
C2 C1 C6 C7 179.9(3) . .
O1 C1 C6 C7 -5.5(5) . .
C4 C5 C6 C1 -0.3(5) . .
C4 C5 C6 C7 -179.8(4) . .
C1 C6 C7 C9 -99.0(5) . .
C5 C6 C7 C9 80.6(5) . .
C1 C6 C7 C8 136.1(5) . .
C5 C6 C7 C8 -44.3(6) . .
C1 C2 C10 C11 111.1(4) . .
C3 C2 C10 C11 -71.0(4) . .
C1 C2 C10 C12 -124.2(4) . .
C3 C2 C10 C12 53.8(5) . .
C18 C13 C14 C15 1.6(6) . .
O5 C13 C14 C15 177.9(3) . .
C18 C13 C14 C22 -178.9(4) . .
O5 C13 C14 C22 -2.6(5) . .
C13 C14 C15 C16 0.9(6) . .
C22 C14 C15 C16 -178.7(4) . .
C14 C15 C16 C17 -2.5(7) . .
C14 C15 C16 Cl2 177.3(3) . .
C15 C16 C17 C18 1.7(7) . .
Cl2 C16 C17 C18 -178.1(4) . .
O5 C13 C18 C17 -178.7(4) . .
C14 C13 C18 C17 -2.4(6) . .
O5 C13 C18 C19 1.4(6) . .
C14 C13 C18 C19 177.7(4) . .
C16 C17 C18 C13 0.7(7) . .
C16 C17 C18 C19 -179.4(5) . .
C13 C18 C19 C20B 168.4(7) . .
C17 C18 C19 C20B -11.6(9) . .
C13 C18 C19 C21A -141.5(9) . .
C17 C18 C19 C21A 38.6(11) . .
C13 C18 C19 C20A 114.0(8) . .
C17 C18 C19 C20A -65.9(9) . .
C13 C18 C19 C21B -70.8(7) . .
C17 C18 C19 C21B 109.3(7) . .
C15 C14 C22 C23 -57.6(5) . .
C13 C14 C22 C23 122.9(4) . .
C15 C14 C22 C24 68.0(4) . .
C13 C14 C22 C24 -111.5(4) . .
N1 C26 C27 N2 -2.1(6) . .
N4 C29 C30 N3 1.2(5) . .
N2 C25 N1 C26 -0.5(5) . .
N2 C25 N1 Zn1 -179.6(3) . .
C27 C26 N1 C25 1.6(6) . .
C27 C26 N1 Zn1 -179.3(4) . .
N1 C25 N2 C27 -0.7(5) . .
C26 C27 N2 C25 1.7(6) . .
N4 C28 N3 C30 1.0(4) . .
N4 C28 N3 Zn2 167.6(2) . .
C29 C30 N3 C28 -1.3(5) . .
C29 C30 N3 Zn2 -168.3(3) . .
N3 C28 N4 C29 -0.3(4) . .
C30 C29 N4 C28 -0.6(5) . .
C2 C1 O1 P1 -80.1(4) . .
C6 C1 O1 P1 105.0(3) . .
C18 C13 O5 P2 -90.9(4) . .
C14 C13 O5 P2 92.6(3) . .
Zn1 O2 P1 O3 62.2(7) . .
Zn1 O2 P1 O4 -68.0(7) . 12_564
Zn1 O2 P1 O1 178.3(6) . .
Zn2 O3 P1 O2 -37.3(3) . .
Zn2 O3 P1 O4 93.3(2) . 12_564
Zn2 O3 P1 O1 -155.52(19) . .
C1 O1 P1 O2 -7.8(3) . .
C1 O1 P1 O3 115.5(3) . .
C1 O1 P1 O4 -127.4(3) . 12_564
Zn2 O7 P2 O8 -35.3(3) . 12_564
Zn2 O7 P2 O6 98.0(2) . .
Zn2 O7 P2 O5 -152.6(2) . .
Zn1 O6 P2 O8 66.9(2) . 12_564
Zn1 O6 P2 O7 -65.5(2) . .
Zn1 O6 P2 O5 -178.17(17) . .
C13 O5 P2 O8 -9.9(3) . 12_564
C13 O5 P2 O7 111.7(3) . .
C13 O5 P2 O6 -130.8(3) . .
P1 O2 Zn1 O4 58.7(7) . .
P1 O2 Zn1 O6 -66.9(6) . .
P1 O2 Zn1 N1 175.1(6) . .
P1 O4 Zn1 O2 -44.8(2) 12_564 .
P1 O4 Zn1 O6 79.68(19) 12_564 .
P1 O4 Zn1 N1 -163.05(18) 12_564 .
P2 O6 Zn1 O2 46.8(2) . .
P2 O6 Zn1 O4 -84.1(2) . .
P2 O6 Zn1 N1 162.90(18) . .
C25 N1 Zn1 O2 49.1(4) . .
C26 N1 Zn1 O2 -129.8(4) . .
C25 N1 Zn1 O4 175.5(3) . .
C26 N1 Zn1 O4 -3.3(4) . .
C25 N1 Zn1 O6 -67.3(4) . .
C26 N1 Zn1 O6 113.8(4) . .
P2 O7 Zn2 O3 -94.0(2) . .
P2 O7 Zn2 O8 27.8(3) . .
P2 O7 Zn2 N3 147.0(2) . .
P1 O3 Zn2 O7 55.1(2) . .
P1 O3 Zn2 O8 -71.8(2) . .
P1 O3 Zn2 N3 179.0(2) . .
P2 O8 Zn2 O7 -78.9(3) 12_564 .
P2 O8 Zn2 O3 43.7(3) 12_564 .
P2 O8 Zn2 N3 155.5(3) 12_564 .
C28 N3 Zn2 O7 99.2(3) . .
C30 N3 Zn2 O7 -96.7(3) . .
C28 N3 Zn2 O3 -21.3(3) . .
C30 N3 Zn2 O3 142.8(3) . .
C28 N3 Zn2 O8 -134.1(3) . .
C30 N3 Zn2 O8 30.0(3) . .
